data_1508552
loop_
_publ_author_name
'Nishioka, Kiyoshi'
'Goto, Hidetoshi'
'Sugimoto, Hiroshi'

_publ_section_title
;
 Dual Catalyst System for Asymmetric Alternating Copolymerization of
 Carbon Dioxide and Cyclohexene Oxide with Chiral Aluminum Complexes:
 Lewis Base as Catalyst Activator and Lewis Acid as Monomer Activator
;
_journal_issue 20
_journal_name_full Macromolecules
_journal_page_first 8172
_journal_paper_doi 10.1021/ma301696d
_journal_volume 45
_journal_year 2012
_chemical_formula_moiety 'C35 H39 Al N2 O2'
_chemical_formula_sum 'C35 H39 Al N2 O2'
_chemical_formula_weight 546.66
_chemical_name_systematic
; 
 ? 
;
_space_group_IT_number 4
_symmetry_cell_setting monoclinic
_symmetry_space_group_name_Hall 'P 2yb'
_symmetry_space_group_name_H-M 'P 1 21 1'
_atom_sites_solution_hydrogens geom
_atom_sites_solution_primary direct
_atom_sites_solution_secondary difmap
_audit_creation_method SHELXL-97
_cell_angle_alpha 90.00
_cell_angle_beta 106.3770(10)
_cell_angle_gamma 90.00
_cell_formula_units_Z 2
_cell_length_a 9.4593(7)
_cell_length_b 13.5246(10)
_cell_length_c 11.9595(9)
_cell_measurement_reflns_used 5671
_cell_measurement_temperature 173(2)
_cell_measurement_theta_max 27.46
_cell_measurement_theta_min 2.33
_cell_volume 1467.94(19)
_computing_cell_refinement 'Bruker SMART'
_computing_data_collection 'Bruker SMART'
_computing_data_reduction 'Bruker SAINT'
_computing_molecular_graphics 'Bruker SHELXTL'
_computing_publication_material 'Bruker SHELXTL'
_computing_structure_refinement 'SHELXL-97 (Sheldrick, 1997)'
_computing_structure_solution 'SHELXS-97 (Sheldrick, 1990)'
_diffrn_ambient_temperature 173(2)
_diffrn_measured_fraction_theta_full 0.977
_diffrn_measured_fraction_theta_max 0.977
_diffrn_measurement_device_type 'CCD area detector'
_diffrn_measurement_method 'phi and omega scans'
_diffrn_radiation_monochromator graphite
_diffrn_radiation_source 'fine-focus sealed tube'
_diffrn_radiation_type MoK\a
_diffrn_radiation_wavelength 0.71073
_diffrn_reflns_av_R_equivalents 0.0261
_diffrn_reflns_av_sigmaI/netI 0.0364
_diffrn_reflns_limit_h_max 12
_diffrn_reflns_limit_h_min -10
_diffrn_reflns_limit_k_max 16
_diffrn_reflns_limit_k_min -17
_diffrn_reflns_limit_l_max 15
_diffrn_reflns_limit_l_min -11
_diffrn_reflns_number 9086
_diffrn_reflns_theta_full 27.49
_diffrn_reflns_theta_max 27.49
_diffrn_reflns_theta_min 2.24
_exptl_absorpt_coefficient_mu 0.104
_exptl_absorpt_correction_T_max 0.9756
_exptl_absorpt_correction_T_min 0.9559
_exptl_absorpt_correction_type numerical
_exptl_absorpt_process_details numerical
_exptl_crystal_colour colorless
_exptl_crystal_density_diffrn 1.237
_exptl_crystal_density_meas ?
_exptl_crystal_density_method 'not measured'
_exptl_crystal_description block
_exptl_crystal_F_000 584
_exptl_crystal_size_max 0.44
_exptl_crystal_size_mid 0.36
_exptl_crystal_size_min 0.24
_refine_diff_density_max 0.215
_refine_diff_density_min -0.161
_refine_diff_density_rms 0.036
_refine_ls_abs_structure_details 'Flack H D (1983), Acta Cryst. A39, 876-881'
_refine_ls_abs_structure_Flack 0.07(12)
_refine_ls_extinction_method none
_refine_ls_goodness_of_fit_ref 0.990
_refine_ls_hydrogen_treatment constr
_refine_ls_matrix_type full
_refine_ls_number_parameters 368
_refine_ls_number_reflns 5710
_refine_ls_number_restraints 1
_refine_ls_restrained_S_all 0.990
_refine_ls_R_factor_all 0.0413
_refine_ls_R_factor_gt 0.0378
_refine_ls_shift/su_max 5.817
_refine_ls_shift/su_mean 0.048
_refine_ls_structure_factor_coef Fsqd
_refine_ls_weighting_details 'calc w=1/[\s^2^(Fo^2^)+(0.0589P)^2^+0.0000P] where P=(Fo^2^+2Fc^2^)/3'
_refine_ls_weighting_scheme calc
_refine_ls_wR_factor_gt 0.0916
_refine_ls_wR_factor_ref 0.0935
_reflns_number_gt 5186
_reflns_number_total 5710
_reflns_threshold_expression >2sigma(I)
_cod_data_source_file ma301696d_si_002.cif
_cod_data_source_block 3
_cod_depositor_comments
;
The following automatic conversions were performed:

'_symmetry_cell_setting' value 'Monoclinic' changed to 'monoclinic'
according to /home/saulius/struct/CIF-dictionaries/cif_core.dic
dictionary named 'cif_core.dic' version 2.4.2 from 2011-04-26.

Automatic conversion script
Id: cif_fix_values 1891 2012-01-12 08:04:46Z andrius 

The following automatic conversions were performed:

'_exptl_crystal_density_meas' value 'not measured' was changed to '?'
- the value is perceived as not measured.

Automatic conversion script
Id: cif_fix_values 3008 2015-01-20 13:52:24Z robertas 
;
_cod_original_sg_symbol_H-M P2(1)
_cod_database_code 1508552

loop_
_symmetry_equiv_pos_as_xyz
'x, y, z'
'-x, y+1/2, -z'

loop_
_atom_site_label
_atom_site_type_symbol
_atom_site_fract_x
_atom_site_fract_y
_atom_site_fract_z
_atom_site_U_iso_or_equiv
_atom_site_adp_type
_atom_site_occupancy
_atom_site_symmetry_multiplicity
_atom_site_calc_flag
_atom_site_refinement_flags
Al1 Al 0.36229(6) 0.03918(4) 0.73562(4) 0.02776(13) Uani 1 1 d .
O1 O 0.34348(14) 0.15005(8) 0.81087(10) 0.0287(3) Uani 1 1 d .
O2 O 0.21270(14) -0.04575(8) 0.69370(10) 0.0301(3) Uani 1 1 d .
N1 N 0.27474(19) 0.12534(11) 0.58357(13) 0.0319(3) Uani 1 1 d .
H1 H 0.351(2) 0.1419(16) 0.5525(19) 0.038 Uiso 1 1 calc .
N2 N 0.42098(17) -0.04329(10) 0.89164(12) 0.0270(3) Uani 1 1 d .
H2 H 0.500(2) -0.0837(16) 0.8903(17) 0.032 Uiso 1 1 calc .
C25 C 0.29909(18) -0.21459(12) 0.70863(14) 0.0238(3) Uani 1 1 d .
C19 C 0.0627(2) -0.17231(14) 0.74595(16) 0.0325(4) Uani 1 1 d .
C8 C 0.4746(2) 0.27988(13) 0.74331(15) 0.0295(4) Uani 1 1 d .
C1 C 0.3231(2) 0.23903(12) 0.74874(15) 0.0269(4) Uani 1 1 d .
C2 C 0.25355(19) 0.31742(12) 0.80994(15) 0.0274(4) Uani 1 1 d .
C31 C 0.2925(2) -0.10774(13) 0.88668(14) 0.0275(4) Uani 1 1 d .
H31 H 0.3237 -0.1692 0.9337 0.033 Uiso 1 1 calc R
C32 C 0.1991(2) -0.04172(14) 0.94188(15) 0.0356(4) Uani 1 1 d .
H32A H 0.1341 0.0017 0.8826 0.043 Uiso 1 1 calc R
H32B H 0.1374 -0.0822 0.9788 0.043 Uiso 1 1 calc R
C14 C 0.2202(2) 0.21760(13) 0.62562(15) 0.0306(4) Uani 1 1 d .
H14 H 0.2216 0.2739 0.5718 0.037 Uiso 1 1 calc R
C7 C 0.1915(2) 0.40392(13) 0.75269(17) 0.0320(4) Uani 1 1 d .
H7 H 0.1881 0.4134 0.6733 0.038 Uiso 1 1 calc R
C30 C 0.3623(2) -0.29749(13) 0.77186(16) 0.0318(4) Uani 1 1 d .
H30 H 0.3677 -0.3019 0.8523 0.038 Uiso 1 1 calc R
C29 C 0.4173(2) -0.37377(14) 0.71929(16) 0.0351(4) Uani 1 1 d .
H29 H 0.4591 -0.4302 0.7637 0.042 Uiso 1 1 calc R
C9 C 0.6032(2) 0.24318(15) 0.81778(18) 0.0387(5) Uani 1 1 d .
H9 H 0.5977 0.1925 0.8714 0.046 Uiso 1 1 calc R
C3 C 0.2558(2) 0.30554(14) 0.92573(17) 0.0373(4) Uani 1 1 d .
H3 H 0.2974 0.2473 0.9663 0.045 Uiso 1 1 calc R
C26 C 0.2980(2) -0.20983(13) 0.59246(15) 0.0308(4) Uani 1 1 d .
H26 H 0.2584 -0.1529 0.5480 0.037 Uiso 1 1 calc R
C27 C 0.3531(2) -0.28597(14) 0.53990(16) 0.0339(4) Uani 1 1 d .
H27 H 0.3502 -0.2812 0.4600 0.041 Uiso 1 1 calc R
C4 C 0.1984(3) 0.37754(15) 0.98291(19) 0.0439(5) Uani 1 1 d .
H4 H 0.2002 0.3681 1.0620 0.053 Uiso 1 1 calc R
C5 C 0.1382(2) 0.46315(15) 0.92531(19) 0.0440(5) Uani 1 1 d .
H5 H 0.0993 0.5126 0.9647 0.053 Uiso 1 1 calc R
C13 C 0.4873(2) 0.35542(13) 0.66733(17) 0.0345(4) Uani 1 1 d .
H13 H 0.4008 0.3830 0.6159 0.041 Uiso 1 1 calc R
C15 C 0.0629(2) 0.18900(15) 0.61924(17) 0.0396(5) Uani 1 1 d .
H15A H 0.0005 0.2483 0.6157 0.047 Uiso 1 1 calc R
H15B H 0.0593 0.1484 0.6872 0.047 Uiso 1 1 calc R
C24 C 0.0391(2) -0.25101(15) 0.8133(2) 0.0410(5) Uani 1 1 d .
H24 H 0.1211 -0.2816 0.8669 0.049 Uiso 1 1 calc R
C34 C 0.4573(2) 0.00683(14) 1.00686(15) 0.0357(4) Uani 1 1 d .
H34A H 0.5039 0.0719 1.0033 0.043 Uiso 1 1 calc R
H34B H 0.5252 -0.0341 1.0673 0.043 Uiso 1 1 calc R
C6 C 0.1350(2) 0.47591(14) 0.81056(18) 0.0366(4) Uani 1 1 d .
H6 H 0.0939 0.5345 0.7707 0.044 Uiso 1 1 calc R
C28 C 0.4120(2) -0.36846(13) 0.60289(16) 0.0323(4) Uani 1 1 d .
H28 H 0.4487 -0.4213 0.5668 0.039 Uiso 1 1 calc R
C20 C -0.0574(2) -0.12973(18) 0.66753(19) 0.0468(5) Uani 1 1 d .
H20 H -0.0440 -0.0763 0.6200 0.056 Uiso 1 1 calc R
C17 C 0.1510(2) 0.08491(15) 0.48820(16) 0.0423(5) Uani 1 1 d .
H17A H 0.1482 0.0119 0.4928 0.051 Uiso 1 1 calc R
H17B H 0.1621 0.1038 0.4111 0.051 Uiso 1 1 calc R
C33 C 0.3100(2) 0.01927(14) 1.03299(16) 0.0400(5) Uani 1 1 d .
H33A H 0.2805 0.0897 1.0276 0.048 Uiso 1 1 calc R
H33B H 0.3162 -0.0049 1.1124 0.048 Uiso 1 1 calc R
C16 C 0.0135(3) 0.12907(17) 0.5058(2) 0.0528(6) Uani 1 1 d .
H16A H -0.0564 0.0765 0.5126 0.063 Uiso 1 1 calc R
H16B H -0.0353 0.1725 0.4395 0.063 Uiso 1 1 calc R
C11 C 0.7506(3) 0.35236(16) 0.7392(2) 0.0464(5) Uani 1 1 d .
H11 H 0.8443 0.3761 0.7371 0.056 Uiso 1 1 calc R
C10 C 0.7399(2) 0.27862(17) 0.8161(2) 0.0483(5) Uani 1 1 d .
H10 H 0.8267 0.2520 0.8681 0.058 Uiso 1 1 calc R
C35 C 0.5451(2) 0.00911(17) 0.69367(18) 0.0434(5) Uani 1 1 d .
H35A H 0.6197 -0.0159 0.7624 0.065 Uiso 1 1 calc R
H35B H 0.5816 0.0694 0.6657 0.065 Uiso 1 1 calc R
H35C H 0.5248 -0.0411 0.6321 0.065 Uiso 1 1 calc R
C21 C -0.1993(3) -0.1655(2) 0.6581(2) 0.0645(8) Uani 1 1 d .
H21 H -0.2818 -0.1362 0.6038 0.077 Uiso 1 1 calc R
C23 C -0.1013(3) -0.28547(19) 0.8039(2) 0.0572(7) Uani 1 1 d .
H23 H -0.1149 -0.3390 0.8512 0.069 Uiso 1 1 calc R
C12 C 0.6242(3) 0.39092(15) 0.6657(2) 0.0432(5) Uani 1 1 d .
H12 H 0.6305 0.4424 0.6132 0.052 Uiso 1 1 calc R
C22 C -0.2206(3) -0.2431(2) 0.7269(3) 0.0664(8) Uani 1 1 d .
H22 H -0.3172 -0.2666 0.7207 0.080 Uiso 1 1 calc R
C18 C 0.2183(2) -0.13305(12) 0.75773(15) 0.0264(4) Uani 1 1 d .

loop_
_atom_site_aniso_label
_atom_site_aniso_U_11
_atom_site_aniso_U_22
_atom_site_aniso_U_33
_atom_site_aniso_U_23
_atom_site_aniso_U_13
_atom_site_aniso_U_12
Al1 0.0391(3) 0.0186(2) 0.0238(2) 0.0001(2) 0.0060(2) 0.0027(2)
O1 0.0430(7) 0.0170(6) 0.0241(6) 0.0012(5) 0.0062(5) 0.0023(5)
O2 0.0422(7) 0.0179(6) 0.0244(6) 0.0019(5) -0.0001(5) 0.0029(5)
N1 0.0469(10) 0.0212(7) 0.0262(8) -0.0008(6) 0.0081(7) 0.0010(7)
N2 0.0313(8) 0.0220(7) 0.0250(7) -0.0020(6) 0.0036(6) 0.0031(6)
C25 0.0245(8) 0.0189(8) 0.0267(8) -0.0013(6) 0.0054(6) -0.0030(6)
C19 0.0340(10) 0.0320(10) 0.0306(9) -0.0125(8) 0.0080(7) 0.0008(8)
C8 0.0387(10) 0.0221(8) 0.0294(9) -0.0073(7) 0.0125(7) -0.0017(7)
C1 0.0350(10) 0.0188(8) 0.0260(9) 0.0021(6) 0.0073(7) 0.0009(7)
C2 0.0303(9) 0.0199(8) 0.0322(9) -0.0023(7) 0.0095(7) -0.0045(7)
C31 0.0350(9) 0.0230(9) 0.0223(8) 0.0006(7) 0.0043(7) 0.0007(7)
C32 0.0435(11) 0.0343(10) 0.0293(9) -0.0040(8) 0.0107(8) 0.0067(9)
C14 0.0428(11) 0.0192(8) 0.0269(9) 0.0029(7) 0.0050(8) 0.0028(8)
C7 0.0353(10) 0.0259(9) 0.0343(10) 0.0016(7) 0.0090(8) 0.0021(7)
C30 0.0407(11) 0.0308(10) 0.0244(8) 0.0054(7) 0.0098(8) 0.0054(8)
C29 0.0443(11) 0.0284(10) 0.0328(10) 0.0089(8) 0.0112(8) 0.0116(8)
C9 0.0424(11) 0.0342(11) 0.0379(11) -0.0035(8) 0.0087(9) -0.0015(8)
C3 0.0538(12) 0.0242(9) 0.0379(10) 0.0033(8) 0.0195(9) -0.0017(9)
C26 0.0426(10) 0.0224(8) 0.0255(9) 0.0025(7) 0.0065(7) 0.0016(8)
C27 0.0481(11) 0.0301(9) 0.0246(9) 0.0001(7) 0.0118(8) 0.0012(8)
C4 0.0639(14) 0.0364(11) 0.0403(11) -0.0017(9) 0.0293(10) -0.0038(10)
C5 0.0506(12) 0.0340(11) 0.0555(13) -0.0095(10) 0.0284(10) 0.0001(9)
C13 0.0421(11) 0.0258(9) 0.0391(11) -0.0008(8) 0.0173(9) 0.0028(8)
C15 0.0400(12) 0.0334(11) 0.0385(11) 0.0018(8) -0.0002(9) 0.0010(9)
C24 0.0411(11) 0.0337(10) 0.0523(12) -0.0116(9) 0.0200(10) -0.0055(9)
C34 0.0469(11) 0.0293(10) 0.0239(8) -0.0025(7) -0.0015(8) 0.0000(8)
C6 0.0370(10) 0.0252(9) 0.0491(11) -0.0002(8) 0.0146(8) 0.0034(8)
C28 0.0377(10) 0.0255(9) 0.0353(10) -0.0027(8) 0.0130(8) 0.0036(8)
C20 0.0390(11) 0.0600(14) 0.0384(11) -0.0140(10) 0.0061(9) 0.0108(10)
C17 0.0681(14) 0.0259(9) 0.0252(9) 0.0008(7) 0.0006(9) -0.0032(10)
C33 0.0602(13) 0.0336(11) 0.0303(9) -0.0058(8) 0.0195(9) -0.0088(9)
C16 0.0548(14) 0.0348(11) 0.0505(13) -0.0048(10) -0.0151(10) 0.0064(10)
C11 0.0423(12) 0.0423(13) 0.0604(14) -0.0200(11) 0.0238(10) -0.0111(10)
C10 0.0383(11) 0.0488(13) 0.0529(13) -0.0135(11) 0.0050(9) -0.0002(10)
C35 0.0539(12) 0.0411(12) 0.0385(10) 0.0020(9) 0.0186(9) 0.0080(9)
C21 0.0333(12) 0.102(2) 0.0514(14) -0.0383(15) 0.0017(10) 0.0140(13)
C23 0.0502(14) 0.0552(15) 0.0770(17) -0.0294(13) 0.0355(13) -0.0168(12)
C12 0.0556(13) 0.0315(10) 0.0529(13) -0.0066(9) 0.0323(11) -0.0052(9)
C22 0.0396(14) 0.096(2) 0.0707(18) -0.0486(17) 0.0272(13) -0.0177(14)
C18 0.0328(9) 0.0198(8) 0.0239(8) -0.0007(6) 0.0037(7) 0.0023(7)

loop_
_atom_type_symbol
_atom_type_description
_atom_type_scat_dispersion_real
_atom_type_scat_dispersion_imag
_atom_type_scat_source
C C 0.0033 0.0016 'International Tables Vol C Tables 4.2.6.8 and 6.1.1.4'
H H 0.0000 0.0000 'International Tables Vol C Tables 4.2.6.8 and 6.1.1.4'
N N 0.0061 0.0033 'International Tables Vol C Tables 4.2.6.8 and 6.1.1.4'
O O 0.0106 0.0060 'International Tables Vol C Tables 4.2.6.8 and 6.1.1.4'
Al Al 0.0645 0.0514 'International Tables Vol C Tables 4.2.6.8 and 6.1.1.4'

loop_
_geom_angle_atom_site_label_1
_geom_angle_atom_site_label_2
_geom_angle_atom_site_label_3
_geom_angle
O2 Al1 O1 119.99(6)
O2 Al1 C35 118.62(8)
O1 Al1 C35 121.38(8)
O2 Al1 N2 84.15(6)
O1 Al1 N2 92.12(6)
C35 Al1 N2 94.87(8)
O2 Al1 N1 91.48(6)
O1 Al1 N1 84.28(6)
C35 Al1 N1 93.07(8)
N2 Al1 N1 172.03(7)
C1 O1 Al1 118.28(10)
C18 O2 Al1 119.02(10)
C17 N1 C14 107.09(16)
C17 N1 Al1 119.17(12)
C14 N1 Al1 105.02(10)
C17 N1 H1 112.3(15)
C14 N1 H1 109.5(15)
Al1 N1 H1 103.3(15)
C31 N2 C34 106.13(13)
C31 N2 Al1 105.49(10)
C34 N2 Al1 120.88(11)
C31 N2 H2 112.1(15)
C34 N2 H2 105.6(14)
Al1 N2 H2 106.8(14)
C26 C25 C30 117.58(15)
C26 C25 C18 118.77(15)
C30 C25 C18 123.41(14)
C20 C19 C24 118.6(2)
C20 C19 C18 120.22(19)
C24 C19 C18 121.22(18)
C9 C8 C13 117.50(18)
C9 C8 C1 120.00(17)
C13 C8 C1 122.48(17)
O1 C1 C2 110.73(13)
O1 C1 C14 107.47(14)
C2 C1 C14 110.13(15)
O1 C1 C8 109.69(15)
C2 C1 C8 107.34(13)
C14 C1 C8 111.51(14)
C3 C2 C7 118.14(16)
C3 C2 C1 120.45(16)
C7 C2 C1 121.37(16)
N2 C31 C32 101.90(13)
N2 C31 C18 107.87(13)
C32 C31 C18 113.95(14)
N2 C31 H31 110.9
C32 C31 H31 110.9
C18 C31 H31 110.9
C33 C32 C31 105.03(15)
C33 C32 H32A 110.7
C31 C32 H32A 110.7
C33 C32 H32B 110.7
C31 C32 H32B 110.7
H32A C32 H32B 108.8
N1 C14 C15 101.37(15)
N1 C14 C1 107.09(15)
C15 C14 C1 116.10(15)
N1 C14 H14 110.6
C15 C14 H14 110.6
C1 C14 H14 110.6
C6 C7 C2 120.72(18)
C6 C7 H7 119.6
C2 C7 H7 119.6
C29 C30 C25 120.89(16)
C29 C30 H30 119.6
C25 C30 H30 119.6
C28 C29 C30 120.52(16)
C28 C29 H29 119.7
C30 C29 H29 119.7
C8 C9 C10 121.5(2)
C8 C9 H9 119.3
C10 C9 H9 119.3
C4 C3 C2 120.86(18)
C4 C3 H3 119.6
C2 C3 H3 119.6
C27 C26 C25 121.54(16)
C27 C26 H26 119.2
C25 C26 H26 119.2
C28 C27 C26 120.15(16)
C28 C27 H27 119.9
C26 C27 H27 119.9
C5 C4 C3 120.36(19)
C5 C4 H4 119.8
C3 C4 H4 119.8
C6 C5 C4 119.43(18)
C6 C5 H5 120.3
C4 C5 H5 120.3
C12 C13 C8 121.0(2)
C12 C13 H13 119.5
C8 C13 H13 119.5
C14 C15 C16 103.22(17)
C14 C15 H15A 111.1
C16 C15 H15A 111.1
C14 C15 H15B 111.1
C16 C15 H15B 111.1
H15A C15 H15B 109.1
C23 C24 C19 121.2(2)
C23 C24 H24 119.4
C19 C24 H24 119.4
N2 C34 C33 104.77(15)
N2 C34 H34A 110.8
C33 C34 H34A 110.8
N2 C34 H34B 110.8
C33 C34 H34B 110.8
H34A C34 H34B 108.9
C5 C6 C7 120.49(19)
C5 C6 H6 119.8
C7 C6 H6 119.8
C27 C28 C29 119.29(17)
C27 C28 H28 120.4
C29 C28 H28 120.4
C19 C20 C21 119.8(2)
C19 C20 H20 120.1
C21 C20 H20 120.1
N1 C17 C16 105.77(16)
N1 C17 H17A 110.6
C16 C17 H17A 110.6
N1 C17 H17B 110.6
C16 C17 H17B 110.6
H17A C17 H17B 108.7
C34 C33 C32 106.21(14)
C34 C33 H33A 110.5
C32 C33 H33A 110.5
C34 C33 H33B 110.5
C32 C33 H33B 110.5
H33A C33 H33B 108.7
C17 C16 C15 105.94(16)
C17 C16 H16A 110.5
C15 C16 H16A 110.5
C17 C16 H16B 110.5
C15 C16 H16B 110.5
H16A C16 H16B 108.7
C12 C11 C10 119.2(2)
C12 C11 H11 120.4
C10 C11 H11 120.4
C11 C10 C9 120.3(2)
C11 C10 H10 119.8
C9 C10 H10 119.8
Al1 C35 H35A 109.5
Al1 C35 H35B 109.5
H35A C35 H35B 109.5
Al1 C35 H35C 109.5
H35A C35 H35C 109.5
H35B C35 H35C 109.5
C22 C21 C20 120.8(2)
C22 C21 H21 119.6
C20 C21 H21 119.6
C22 C23 C24 120.4(3)
C22 C23 H23 119.8
C24 C23 H23 119.8
C11 C12 C13 120.5(2)
C11 C12 H12 119.7
C13 C12 H12 119.7
C23 C22 C21 119.2(2)
C23 C22 H22 120.4
C21 C22 H22 120.4
O2 C18 C19 110.75(15)
O2 C18 C31 107.23(14)
C19 C18 C31 108.83(14)
O2 C18 C25 109.87(13)
C19 C18 C25 106.38(13)
C31 C18 C25 113.80(14)

loop_
_geom_bond_atom_site_label_1
_geom_bond_atom_site_label_2
_geom_bond_distance
Al1 O2 1.7813(14)
Al1 O1 1.7833(12)
Al1 C35 1.974(2)
Al1 N2 2.1094(15)
Al1 N1 2.1216(16)
O1 C1 1.399(2)
O2 C18 1.400(2)
N1 C17 1.489(2)
N1 C14 1.491(2)
N1 H1 0.84(2)
N2 C31 1.483(2)
N2 C34 1.486(2)
N2 H2 0.79(2)
C25 C26 1.388(2)
C25 C30 1.390(2)
C25 C18 1.548(2)
C19 C20 1.379(3)
C19 C24 1.390(3)
C19 C18 1.534(3)
C8 C9 1.381(3)
C8 C13 1.395(2)
C8 C1 1.555(3)
C1 C2 1.537(2)
C1 C14 1.546(2)
C2 C3 1.388(2)
C2 C7 1.398(2)
C31 C32 1.530(2)
C31 C18 1.542(2)
C31 H31 1.0000
C32 C33 1.524(3)
C32 H32A 0.9900
C32 H32B 0.9900
C14 C15 1.519(3)
C14 H14 1.0000
C7 C6 1.386(3)
C7 H7 0.9500
C30 C29 1.384(3)
C30 H30 0.9500
C29 C28 1.381(3)
C29 H29 0.9500
C9 C10 1.385(3)
C9 H9 0.9500
C3 C4 1.386(3)
C3 H3 0.9500
C26 C27 1.383(3)
C26 H26 0.9500
C27 C28 1.373(3)
C27 H27 0.9500
C4 C5 1.385(3)
C4 H4 0.9500
C5 C6 1.375(3)
C5 H5 0.9500
C13 C12 1.387(3)
C13 H13 0.9500
C15 C16 1.536(3)
C15 H15A 0.9900
C15 H15B 0.9900
C24 C23 1.382(3)
C24 H24 0.9500
C34 C33 1.521(3)
C34 H34A 0.9900
C34 H34B 0.9900
C6 H6 0.9500
C28 H28 0.9500
C20 C21 1.401(3)
C20 H20 0.9500
C17 C16 1.499(3)
C17 H17A 0.9900
C17 H17B 0.9900
C33 H33A 0.9900
C33 H33B 0.9900
C16 H16A 0.9900
C16 H16B 0.9900
C11 C12 1.371(3)
C11 C10 1.380(3)
C11 H11 0.9500
C10 H10 0.9500
C35 H35A 0.9800
C35 H35B 0.9800
C35 H35C 0.9800
C21 C22 1.383(4)
C21 H21 0.9500
C23 C22 1.365(4)
C23 H23 0.9500
C12 H12 0.9500
C22 H22 0.9500
